data_7227011
loop_
_publ_author_name
'Nicolas, Ir\`ene'
'Jeannin, Olivier'
'Pichon, Delphine'
'Fourmigu\'e, Marc'

_publ_section_title
;
 Dibromohydantoins as halogen bond (XB) donors: a route toward the
 introduction of chirality in halogen bonded systems
;
_journal_issue 48
_journal_name_full CrystEngComm
_journal_page_first 9325
_journal_paper_doi 10.1039/C6CE02175A
_journal_volume 18
_journal_year 2016
_chemical_compound_source 'synthesis as described'
_chemical_formula_moiety 'C10 H10 Br2 F3 N3 O2'
_chemical_formula_sum 'C11 H10 Br2 F3 N3 O2'
_chemical_formula_weight 433.04
_chemical_melting_point 469
_chemical_name_systematic (N,N'-Dibromo-5,5-dimethylhydantoin)(4-trifluoromethylpyridine)
_space_group_IT_number 14
_symmetry_cell_setting monoclinic
_symmetry_Int_Tables_number 14
_symmetry_space_group_name_Hall '-P 2ybc'
_symmetry_space_group_name_H-M 'P 1 21/c 1'
_atom_sites_solution_hydrogens geom
_atom_sites_solution_primary 'direct - structure invariant direct methods'
_atom_sites_solution_secondary 'direct - structure invariant direct methods'
_audit_conform_dict_location ftp://ftp.iucr.org/pub/cif_core.dic
_audit_conform_dict_name cif_core.dic
_audit_conform_dict_version 2.4.3
_audit_creation_date 2016-10-12T09:55:01-00:00
_audit_creation_method 'WinGX routine CIF_UPDATE'
_audit_update_record
;
2016-10-14 deposited with the CCDC.
2016-11-07 downloaded from the CCDC.
;
_cell_angle_alpha 90
_cell_angle_beta 97.418(2)
_cell_angle_gamma 90
_cell_formula_units_Z 4
_cell_length_a 9.4108(4)
_cell_length_b 7.9826(3)
_cell_length_c 19.9558(10)
_cell_measurement_reflns_used 2637
_cell_measurement_temperature 150(2)
_cell_measurement_theta_max 27.38
_cell_measurement_theta_min 2.53
_cell_measurement_wavelength 0.71073
_cell_volume 1486.59(11)
_computing_cell_refinement 'Bruker APEX2 (Bruker, 2006)'
_computing_data_collection 'Bruker APEX2 (Bruker, 2006)'
_computing_data_reduction 'Bruker APEX2 (Bruker, 2006)'
_computing_molecular_graphics 'Ortep-3 for Windows (Farrugia, 1997)'
_computing_publication_material 'WinGX publication routines (Farrugia, 1999)'
_computing_structure_refinement 'SHELXL-2014/7 (Sheldrick, 2014)'
_computing_structure_solution 'SIR-92 (Altomare et al., 1994)'
_diffrn_ambient_temperature 150(2)
_diffrn_detector 'CCD plate'
_diffrn_measured_fraction_theta_full 0.998
_diffrn_measured_fraction_theta_max 0.99
_diffrn_measurement_device_type 'APEXII, Bruker-AXS'
_diffrn_measurement_method 'CCD rotation images, thick slices'
_diffrn_orient_matrix_UB_11 -0.036556
_diffrn_orient_matrix_UB_12 0.017058
_diffrn_orient_matrix_UB_13 -0.048834
_diffrn_orient_matrix_UB_21 0.094039
_diffrn_orient_matrix_UB_22 0.050199
_diffrn_orient_matrix_UB_23 -0.007464
_diffrn_orient_matrix_UB_31 0.036098
_diffrn_orient_matrix_UB_32 -0.113501
_diffrn_orient_matrix_UB_33 -0.010641
_diffrn_radiation_probe x-ray
_diffrn_radiation_type MoK\a
_diffrn_radiation_wavelength 0.71073
_diffrn_reflns_av_R_equivalents 0.0378
_diffrn_reflns_av_unetI/netI 0.0533
_diffrn_reflns_Laue_measured_fraction_full 0.998
_diffrn_reflns_Laue_measured_fraction_max 0.99
_diffrn_reflns_limit_h_max 12
_diffrn_reflns_limit_h_min -11
_diffrn_reflns_limit_k_max 10
_diffrn_reflns_limit_k_min -7
_diffrn_reflns_limit_l_max 25
_diffrn_reflns_limit_l_min -18
_diffrn_reflns_number 8226
_diffrn_reflns_point_group_measured_fraction_full 0.998
_diffrn_reflns_point_group_measured_fraction_max 0.99
_diffrn_reflns_theta_full 25.242
_diffrn_reflns_theta_max 27.522
_diffrn_reflns_theta_min 2.058
_diffrn_standards_number 0
_exptl_absorpt_coefficient_mu 5.492
_exptl_absorpt_correction_T_max 0.547
_exptl_absorpt_correction_T_min 0.429
_exptl_absorpt_correction_type multi-scan
_exptl_absorpt_process_details
;
  [Sheldrick, G.M. (2002). SADABS Bruker AXS Inc., Madison, Wisconsin, USA]
;
_exptl_crystal_colour colorless
_exptl_crystal_density_diffrn 1.935
_exptl_crystal_density_method 'not measured'
_exptl_crystal_description prism
_exptl_crystal_F_000 840
_exptl_crystal_recrystallization_method 'Re-crystallisation from solvent: CH2Cl2'
_exptl_crystal_size_max 0.34
_exptl_crystal_size_mid 0.13
_exptl_crystal_size_min 0.11
_refine_diff_density_max 0.65
_refine_diff_density_min -0.801
_refine_diff_density_rms 0.254
_refine_ls_extinction_method none
_refine_ls_goodness_of_fit_ref 0.819
_refine_ls_hydrogen_treatment constr
_refine_ls_matrix_type full
_refine_ls_number_constraints 0
_refine_ls_number_parameters 220
_refine_ls_number_reflns 3382
_refine_ls_number_restraints 0
_refine_ls_restrained_S_all 0.819
_refine_ls_R_factor_all 0.0523
_refine_ls_R_factor_gt 0.0339
_refine_ls_shift/su_max 0
_refine_ls_shift/su_mean 0
_refine_ls_structure_factor_coef Fsqd
_refine_ls_weighting_details 'w=1/[\s^2^(Fo^2^)+(0.1000P)^2^] where P=(Fo^2^+2Fc^2^)/3'
_refine_ls_weighting_scheme calc
_refine_ls_wR_factor_gt 0.0928
_refine_ls_wR_factor_ref 0.1177
_reflns_Friedel_coverage 0
_reflns_number_gt 2684
_reflns_number_total 3382
_reflns_threshold_expression 'I > 2\s(I)'
_cod_data_source_file c6ce02175a1.cif
_cod_data_source_block shelx
_cod_depositor_comments 'Adding full bibliography for 7227007--7227011.cif.'
_cod_original_sg_symbol_H-M 'P 21/c'
_cod_database_code 7227011

loop_
_symmetry_equiv_pos_as_xyz
'x, y, z'
'-x, y+1/2, -z+1/2'
'-x, -y, -z'
'x, -y-1/2, z-1/2'

loop_
_atom_site_label
_atom_site_type_symbol
_atom_site_fract_x
_atom_site_fract_y
_atom_site_fract_z
_atom_site_U_iso_or_equiv
_atom_site_adp_type
_atom_site_occupancy
_atom_site_site_symmetry_order
_atom_site_calc_flag
_atom_site_refinement_flags_posn
_atom_site_refinement_flags_adp
_atom_site_refinement_flags_occupancy
C1 C 0.6498(5) -0.0976(4) 0.0651(2) 0.0224(9) Uani 1 1 d . . .
C2 C 0.5650(4) 0.1175(5) 0.12592(18) 0.0189(8) Uani 1 1 d . . .
C3 C 0.5330(4) -0.0474(4) 0.16144(19) 0.0196(8) Uani 1 1 d . . .
C4 C 0.3748(5) -0.0663(5) 0.1673(2) 0.0276(9) Uani 1 1 d . . .
H4A H 0.3197 -0.0602 0.1222 0.041 Uiso 1 1 calc R U .
H4B H 0.3445 0.0239 0.1956 0.041 Uiso 1 1 calc R U .
H4C H 0.358 -0.1748 0.1879 0.041 Uiso 1 1 calc R U .
C5 C 0.6253(5) -0.0536(5) 0.2302(2) 0.0296(10) Uani 1 1 d . . .
H5A H 0.6143 -0.1631 0.2512 0.044 Uiso 1 1 calc R U .
H5B H 0.5947 0.0347 0.2593 0.044 Uiso 1 1 calc R U .
H5C H 0.726 -0.0364 0.2243 0.044 Uiso 1 1 calc R U .
C6 C 1.2183(5) 0.4421(5) 0.0658(2) 0.0281(9) Uani 1 1 d . . .
H6 H 1.3014 0.412 0.0461 0.034 Uiso 1 1 calc R U .
C7 C 1.1608(5) 0.3293(6) 0.1069(2) 0.0321(10) Uani 1 1 d . . .
H7 H 1.2025 0.2216 0.1147 0.039 Uiso 1 1 calc R U .
C8 C 1.0432(5) 0.3736(6) 0.1364(2) 0.0293(10) Uani 1 1 d . . .
C9 C 0.9833(5) 0.5297(6) 0.1233(2) 0.0332(10) Uani 1 1 d . . .
H9 H 0.9016 0.5637 0.1433 0.04 Uiso 1 1 calc R U .
C10 C 1.0447(5) 0.6352(5) 0.0806(2) 0.0315(10) Uani 1 1 d . . .
H10 H 1.0026 0.742 0.0707 0.038 Uiso 1 1 calc R U .
C11 C 0.9823(6) 0.2532(8) 0.1831(3) 0.0519(16) Uani 1 1 d . . .
N1 N 0.5824(4) -0.1669(4) 0.11389(18) 0.0267(8) Uani 1 1 d . . .
N2 N 0.6354(4) 0.0771(4) 0.07296(15) 0.0204(7) Uani 1 1 d . . .
N3 N 1.1597(4) 0.5937(4) 0.05293(16) 0.0226(7) Uani 1 1 d . . .
O1 O 0.7096(4) -0.1650(4) 0.02240(16) 0.0388(9) Uani 1 1 d . . .
O2 O 0.5346(3) 0.2556(3) 0.14456(15) 0.0277(7) Uani 1 1 d . . .
F1A F 1.059(4) 0.258(7) 0.2440(16) 0.102(11) Uani 0.63(9) 1 d . . P
F2A F 0.8543(18) 0.285(3) 0.1928(9) 0.056(5) Uani 0.63(9) 1 d . . P
F3A F 0.977(4) 0.097(2) 0.1588(13) 0.081(5) Uani 0.63(9) 1 d . . P
Br1 Br 0.57677(5) -0.39707(5) 0.12448(2) 0.02439(14) Uani 1 1 d . . .
Br2 Br 0.72545(4) 0.22754(5) 0.01721(2) 0.02203(14) Uani 1 1 d . . .
F3B F 1.084(5) 0.200(4) 0.233(2) 0.062(7) Uani 0.37(9) 1 d . . P
F2B F 0.867(6) 0.322(7) 0.212(4) 0.096(11) Uani 0.37(9) 1 d . . P
F1B F 0.946(5) 0.108(5) 0.1544(17) 0.075(11) Uani 0.37(9) 1 d . . P

loop_
_atom_site_aniso_label
_atom_site_aniso_U_11
_atom_site_aniso_U_22
_atom_site_aniso_U_33
_atom_site_aniso_U_23
_atom_site_aniso_U_13
_atom_site_aniso_U_12
C1 0.024(2) 0.0121(17) 0.032(2) -0.0028(15) 0.0083(17) -0.0031(16)
C2 0.020(2) 0.0160(18) 0.0203(18) 0.0033(13) 0.0016(15) 0.0015(15)
C3 0.023(2) 0.0137(17) 0.0247(19) 0.0012(14) 0.0105(15) 0.0035(16)
C4 0.028(3) 0.021(2) 0.036(2) 0.0001(16) 0.0129(19) -0.0005(18)
C5 0.032(3) 0.029(2) 0.028(2) 0.0080(17) 0.0049(18) 0.001(2)
C6 0.030(3) 0.025(2) 0.032(2) -0.0020(16) 0.0118(18) -0.0009(19)
C7 0.026(3) 0.023(2) 0.047(3) 0.0076(19) 0.005(2) -0.001(2)
C8 0.020(2) 0.039(2) 0.027(2) 0.0101(18) -0.0063(17) -0.014(2)
C9 0.025(3) 0.041(3) 0.036(2) -0.0011(19) 0.0118(19) -0.003(2)
C10 0.029(3) 0.024(2) 0.043(3) 0.0017(18) 0.009(2) 0.002(2)
C11 0.035(3) 0.075(4) 0.043(3) 0.027(3) -0.004(2) -0.031(3)
N1 0.036(2) 0.0103(16) 0.038(2) 0.0012(13) 0.0219(17) 0.0014(15)
N2 0.029(2) 0.0133(15) 0.0207(16) -0.0013(12) 0.0096(14) -0.0032(14)
N3 0.028(2) 0.0200(16) 0.0210(16) 0.0012(12) 0.0086(14) -0.0018(15)
O1 0.056(2) 0.0198(15) 0.048(2) -0.0106(13) 0.0342(17) -0.0023(15)
O2 0.039(2) 0.0120(12) 0.0352(17) -0.0001(11) 0.0173(14) 0.0034(12)
F1A 0.082(15) 0.17(2) 0.045(8) 0.060(13) -0.026(8) -0.077(14)
F2A 0.042(6) 0.084(8) 0.045(6) 0.011(4) 0.020(5) -0.030(5)
F3A 0.086(13) 0.038(7) 0.119(13) 0.039(7) 0.020(8) -0.022(6)
Br1 0.0255(3) 0.0109(2) 0.0384(3) 0.00094(14) 0.01055(18) 0.00243(15)
Br2 0.0296(3) 0.0187(2) 0.0188(2) 0.00076(13) 0.00673(16) -0.00481(16)
F3B 0.052(9) 0.081(14) 0.049(13) 0.042(9) -0.005(8) -0.019(11)
F2B 0.10(2) 0.107(18) 0.10(2) 0.007(18) 0.073(17) -0.016(14)
F1B 0.063(14) 0.09(2) 0.061(12) 0.036(11) -0.030(12) -0.051(14)

loop_
_atom_type_symbol
_atom_type_description
_atom_type_scat_dispersion_real
_atom_type_scat_dispersion_imag
_atom_type_scat_source
C C 0.0033 0.0016 'International Tables Vol C Tables 4.2.6.8 and 6.1.1.4'
H H 0 0 'International Tables Vol C Tables 4.2.6.8 and 6.1.1.4'
N N 0.0061 0.0033 'International Tables Vol C Tables 4.2.6.8 and 6.1.1.4'
O O 0.0106 0.006 'International Tables Vol C Tables 4.2.6.8 and 6.1.1.4'
F F 0.0171 0.0103 'International Tables Vol C Tables 4.2.6.8 and 6.1.1.4'
Br Br -0.2901 2.4595 'International Tables Vol C Tables 4.2.6.8 and 6.1.1.4'

loop_
_geom_angle_atom_site_label_1
_geom_angle_atom_site_label_2
_geom_angle_atom_site_label_3
_geom_angle
O1 C1 N1 129.3(3)
O1 C1 N2 125.3(4)
N1 C1 N2 105.4(3)
O2 C2 N2 127.9(4)
O2 C2 C3 124.6(3)
N2 C2 C3 107.4(3)
N1 C3 C4 112.5(3)
N1 C3 C5 111.7(3)
C4 C3 C5 112.2(3)
N1 C3 C2 99.3(3)
C4 C3 C2 111.8(3)
C5 C3 C2 108.6(3)
C3 C4 H4A 109.5
C3 C4 H4B 109.5
H4A C4 H4B 109.5
C3 C4 H4C 109.5
H4A C4 H4C 109.5
H4B C4 H4C 109.5
C3 C5 H5A 109.5
C3 C5 H5B 109.5
H5A C5 H5B 109.5
C3 C5 H5C 109.5
H5A C5 H5C 109.5
H5B C5 H5C 109.5
N3 C6 C7 121.4(4)
N3 C6 H6 119.3
C7 C6 H6 119.3
C8 C7 C6 119.4(4)
C8 C7 H7 120.3
C6 C7 H7 120.3
C7 C8 C9 119.1(4)
C7 C8 C11 119.8(5)
C9 C8 C11 121.1(5)
C10 C9 C8 118.4(4)
C10 C9 H9 120.8
C8 C9 H9 120.8
N3 C10 C9 122.6(4)
N3 C10 H10 118.7
C9 C10 H10 118.7
F1B C11 F2A 93(2)
F1B C11 F1A 120(2)
F2A C11 F1A 105(2)
F1B C11 F3B 99(2)
F2A C11 F3B 123.1(18)
F1A C11 F3B 25(3)
F1B C11 F3A 13(3)
F2A C11 F3A 104.6(15)
F1A C11 F3A 110(2)
F3B C11 F3A 88.0(17)
F1B C11 F2B 111(3)
F2A C11 F2B 20(3)
F1A C11 F2B 88.2(17)
F3B C11 F2B 109(3)
F3A C11 F2B 121(3)
F1B C11 C8 113.0(18)
F2A C11 C8 114.2(9)
F1A C11 C8 110.2(12)
F3B C11 C8 111.3(18)
F3A C11 C8 111.7(12)
F2B C11 C8 112.3(17)
C1 N1 C3 114.8(3)
C1 N1 Br1 120.9(3)
C3 N1 Br1 123.9(2)
C2 N2 C1 112.6(3)
C2 N2 Br2 127.1(2)
C1 N2 Br2 120.1(3)
C10 N3 C6 119.1(4)
F3B F1A C11 79(7)
F2B F2A C11 96(7)
F2B F2A F1B 135(8)
C11 F2A F1B 44.6(13)
F1B F3A C11 80(10)
F1A F3B C11 76(6)
F2A F2B C11 64(6)
F3A F1B C11 87(9)
F3A F1B F2A 125(10)
C11 F1B F2A 42.7(16)

loop_
_geom_bond_atom_site_label_1
_geom_bond_atom_site_label_2
_geom_bond_distance
C1 O1 1.208(5)
C1 N1 1.347(5)
C1 N2 1.412(4)
C2 O2 1.210(4)
C2 N2 1.357(5)
C2 C3 1.543(5)
C3 N1 1.463(5)
C3 C4 1.516(6)
C3 C5 1.527(6)
C4 H4A 0.98
C4 H4B 0.98
C4 H4C 0.98
C5 H5A 0.98
C5 H5B 0.98
C5 H5C 0.98
C6 N3 1.340(5)
C6 C7 1.375(6)
C6 H6 0.95
C7 C8 1.365(7)
C7 H7 0.95
C8 C9 1.379(6)
C8 C11 1.503(6)
C9 C10 1.377(6)
C9 H9 0.95
C10 N3 1.320(6)
C10 H10 0.95
C11 F1B 1.32(3)
C11 F2A 1.27(2)
C11 F1A 1.33(3)
C11 F3B 1.35(4)
C11 F3A 1.34(2)
C11 F2B 1.41(4)
N1 Br1 1.851(3)
N2 Br2 1.908(3)
F1A F3B 0.57(6)
F2A F2B 0.49(8)
F2A F1B 1.87(5)
F3A F1B 0.30(6)

loop_
_geom_torsion_atom_site_label_1
_geom_torsion_atom_site_label_2
_geom_torsion_atom_site_label_3
_geom_torsion_atom_site_label_4
_geom_torsion
O2 C2 C3 N1 175.7(4)
N2 C2 C3 N1 -6.2(4)
O2 C2 C3 C4 56.8(5)
N2 C2 C3 C4 -125.1(3)
O2 C2 C3 C5 -67.5(5)
N2 C2 C3 C5 110.6(4)
N3 C6 C7 C8 -1.4(7)
C6 C7 C8 C9 1.1(7)
C6 C7 C8 C11 -178.1(4)
C7 C8 C9 C10 0.1(7)
C11 C8 C9 C10 179.4(4)
C8 C9 C10 N3 -1.3(7)
C7 C8 C11 F1B -57(2)
C9 C8 C11 F1B 123(2)
C7 C8 C11 F2A -161.7(11)
C9 C8 C11 F2A 19.1(12)
C7 C8 C11 F1A 80(3)
C9 C8 C11 F1A -99(3)
C7 C8 C11 F3B 53.4(19)
C9 C8 C11 F3B -125.8(19)
C7 C8 C11 F3A -43.2(19)
C9 C8 C11 F3A 137.6(18)
C7 C8 C11 F2B 177(4)
C9 C8 C11 F2B -3(4)
O1 C1 N1 C3 174.4(5)
N2 C1 N1 C3 -6.3(5)
O1 C1 N1 Br1 2.1(7)
N2 C1 N1 Br1 -178.7(3)
C4 C3 N1 C1 126.2(4)
C5 C3 N1 C1 -106.6(4)
C2 C3 N1 C1 7.8(4)
C4 C3 N1 Br1 -61.7(4)
C5 C3 N1 Br1 65.5(4)
C2 C3 N1 Br1 179.9(3)
O2 C2 N2 C1 -178.8(4)
C3 C2 N2 C1 3.2(5)
O2 C2 N2 Br2 7.0(6)
C3 C2 N2 Br2 -171.1(3)
O1 C1 N2 C2 -179.1(4)
N1 C1 N2 C2 1.7(5)
O1 C1 N2 Br2 -4.4(6)
N1 C1 N2 Br2 176.3(3)
C9 C10 N3 C6 1.1(7)
C7 C6 N3 C10 0.3(7)
F1B C11 F1A F3B 36(7)
F2A C11 F1A F3B 139(6)
F3A C11 F1A F3B 27(7)
F2B C11 F1A F3B 149(7)
C8 C11 F1A F3B -97(7)
F1B C11 F2A F2B 154(7)
F1A C11 F2A F2B 32(7)
F3B C11 F2A F2B 51(7)
F3A C11 F2A F2B 148(7)
C8 C11 F2A F2B -89(7)
F1A C11 F2A F1B -122(2)
F3B C11 F2A F1B -103(2)
F3A C11 F2A F1B -6(2)
F2B C11 F2A F1B -154(7)
C8 C11 F2A F1B 116.7(15)
F2A C11 F3A F1B 26(12)
F1A C11 F3A F1B 139(11)
F3B C11 F3A F1B 150(12)
F2B C11 F3A F1B 38(12)
C8 C11 F3A F1B -98(12)
F1B C11 F3B F1A -149(7)
F2A C11 F3B F1A -49(7)
F3A C11 F3B F1A -155(7)
F2B C11 F3B F1A -33(8)
C8 C11 F3B F1A 92(6)
F1B F2A F2B C11 26(6)
F1B C11 F2B F2A -28(7)
F1A C11 F2B F2A -149(7)
F3B C11 F2B F2A -136(6)
F3A C11 F2B F2A -36(7)
C8 C11 F2B F2A 100(6)
C11 F3A F1B F2A -21(8)
F2A C11 F1B F3A -155(11)
F1A C11 F1B F3A -45(13)
F3B C11 F1B F3A -31(12)
F2B C11 F1B F3A -146(11)
C8 C11 F1B F3A 87(11)
F1A C11 F1B F2A 110(2)
F3B C11 F1B F2A 124(2)
F3A C11 F1B F2A 155(11)
F2B C11 F1B F2A 9(3)
C8 C11 F1B F2A -117.8(12)
F2B F2A F1B F3A -7(18)
C11 F2A F1B F3A 31(13)
F2B F2A F1B C11 -38(9)
